data_9010893
loop_
_publ_author_name
'Gatta, G. D.'
'Rinaldi, R.'
'Knight, K. S.'
'Molin, G.'
'Artioli, G.'

_publ_section_title
;
 High temperature structural and thermoelastic behaviour of mantle
 orthopyroxene: an in situ neutron powder diffraction study
 Sample: T = 1,075 C
;
_journal_name_full 'Physics and Chemistry of Minerals'
_journal_page_first 185
_journal_page_last 200
_journal_paper_doi 10.1007/s00269-006-0138-2
_journal_volume 34
_journal_year 2007
_chemical_formula_sum 'Al0.03 Fe0.15 Mg1.82 O6 Si1.97'
_chemical_name_mineral Enstatite
_space_group_IT_number 61
_symmetry_space_group_name_Hall '-P 2ac 2ab'
_symmetry_space_group_name_H-M 'P b c a'
_cell_angle_alpha 90
_cell_angle_beta 90
_cell_angle_gamma 90
_cell_length_a 18.4244
_cell_length_b 8.9481
_cell_length_c 5.2639
_cell_formula_units_Z 8
_cell_volume 867.824
_database_code_amcsd 0009063
_diffrn_ambient_temperature 1348.15
_exptl_crystal_density_diffrn 3.134
_cod_original_formula_sum 'Mg1.82 Fe.15 Si1.97 Al.03 O6'
_cod_database_code 9010893

loop_
_space_group_symop_operation_xyz
x,y,z
x,1/2-y,1/2+z
-x,1/2+y,1/2-z
1/2-x,1/2+y,z
1/2+x,1/2-y,-z
1/2+x,y,1/2-z
1/2-x,-y,1/2+z
-x,-y,-z

loop_
_atom_site_label
_atom_site_fract_x
_atom_site_fract_y
_atom_site_fract_z
_atom_site_occupancy
_atom_site_U_iso_or_equiv
MgM1 0.38070 0.65190 0.88760 0.92400 0.03851
FeM1 0.38070 0.65190 0.88760 0.06600 0.03851
MgM2 0.37400 0.48480 0.36450 0.89600 0.04247
FeM2 0.37400 0.48480 0.36450 0.08400 0.04247
SiA 0.27120 0.34730 0.05990 1.00000 0.01460
SiB 0.47510 0.33850 0.77670 0.97000 0.01460
AlB 0.47510 0.33850 0.77670 0.03000 0.01460
O1A 0.18510 0.34030 0.04970 1.00000 0.01656
O1B 0.56260 0.34200 0.78690 1.00000 0.01656
O2A 0.31120 0.50460 0.04700 1.00000 0.01656
O2B 0.43210 0.49290 0.70240 1.00000 0.01656
O3A 0.30250 0.23440 -0.17020 1.00000 0.01656
O3B 0.44990 0.20540 0.58000 1.00000 0.01656

loop_
_cod_related_entry_id
_cod_related_entry_database
_cod_related_entry_code
1 AMCSD 0009063
